data_7236166
loop_
_publ_author_name
'Kitos, Alexandros A.'
'Moushi, Eleni E.'
'Manos, Manolis J.'
'Papatriantafyllopoulou, Constantina'
'Tasiopoulos, Anastasios J.'
'Perlepes, Spyros P.'
'Nastopoulos, Vassilios'

_publ_section_title
;
 Solvent-dependent access to mono- and dinuclear copper(ii) assemblies
 based on a flexible imidazole ligand
;
_journal_issue 25
_journal_name_full CrystEngComm
_journal_page_first 4733
_journal_paper_doi 10.1039/C6CE00445H
_journal_volume 18
_journal_year 2016
_chemical_formula_moiety 'C36 H32 Cu2 N8 O8 S2'
_chemical_formula_sum 'C36 H32 Cu2 N8 O8 S2'
_chemical_formula_weight 895.90
_space_group_crystal_system monoclinic
_space_group_IT_number 14
_space_group_name_Hall '-P 2ybc'
_space_group_name_H-M_alt 'P 1 21/c 1'
_atom_sites_solution_hydrogens geom
_atom_sites_solution_primary direct
_atom_sites_solution_secondary difmap
_audit_creation_method SHELXL-2014/7
_audit_update_record
;
2016-04-21 deposited with the CCDC.
2016-05-04 downloaded from the CCDC.
;
_cell_angle_alpha 90
_cell_angle_beta 100.830(2)
_cell_angle_gamma 90
_cell_formula_units_Z 2
_cell_length_a 10.6138(2)
_cell_length_b 11.0181(2)
_cell_length_c 16.4294(4)
_cell_measurement_reflns_used 5088
_cell_measurement_temperature 100(2)
_cell_measurement_theta_max 28.7432
_cell_measurement_theta_min 3.1174
_cell_volume 1887.10(7)
_computing_cell_refinement 'CrysAlisPro (Agilent Technologies, 2013)'
_computing_data_collection 'CrysAlisPro (Agilent Technologies, 2013)'
_computing_data_reduction 'CrysAlisPro (Agilent Technologies, 2013)'
_computing_molecular_graphics
;ORTEP-3 for Windows (Farrugia, 1997); PLATON (Spek, 1990);
MERCURY (Bruno et al. 2002); DIAMOND (Brandenburg, 2014); 
X-SEED (Barbour, 2001)
;
_computing_publication_material 'WINGX (Farrugia, 1999)'
_computing_structure_refinement 'SHELXL-2014/7 (Sheldrick, 2014)'
_computing_structure_solution 'SIR92 (Altomare et al., 1994)'
_diffrn_ambient_temperature 100(2)
_diffrn_detector_area_resol_mean 10.4223
_diffrn_measured_fraction_theta_full 0.998
_diffrn_measured_fraction_theta_max 0.992
_diffrn_measurement_device_type 'Oxford Diffraction SuperNova with Atlas detector'
_diffrn_measurement_method '\w scans'
_diffrn_radiation_monochromator mirror
_diffrn_radiation_type MoK\a
_diffrn_radiation_wavelength 0.71073
_diffrn_reflns_av_R_equivalents 0.0256
_diffrn_reflns_av_unetI/netI 0.0384
_diffrn_reflns_Laue_measured_fraction_full 0.998
_diffrn_reflns_Laue_measured_fraction_max 0.992
_diffrn_reflns_limit_h_max 13
_diffrn_reflns_limit_h_min -12
_diffrn_reflns_limit_k_max 11
_diffrn_reflns_limit_k_min -14
_diffrn_reflns_limit_l_max 12
_diffrn_reflns_limit_l_min -20
_diffrn_reflns_number 8551
_diffrn_reflns_point_group_measured_fraction_full 0.998
_diffrn_reflns_point_group_measured_fraction_max 0.992
_diffrn_reflns_theta_full 25.242
_diffrn_reflns_theta_max 26.994
_diffrn_reflns_theta_min 3.124
_diffrn_source 'SuperNova (Mo) X-ray Source'
_exptl_absorpt_coefficient_mu 1.301
_exptl_absorpt_correction_T_max 1.0000
_exptl_absorpt_correction_T_min 0.9324
_exptl_absorpt_correction_type multi-scan
_exptl_absorpt_process_details
;
CrysAlisPro, Agilent Technologies,
Version 1.171.36.28 (release 01-02-2013 CrysAlis171 .NET)
(compiled Feb 1 2013,16:14:44)
Empirical absorption correction using spherical harmonics, 
implemented in SCALE3 ABSPACK scaling algorithm.
;
_exptl_crystal_colour 'dark blue'
_exptl_crystal_density_diffrn 1.577
_exptl_crystal_density_method 'not measured'
_exptl_crystal_description prism
_exptl_crystal_F_000 916
_exptl_crystal_size_max 0.28
_exptl_crystal_size_mid 0.17
_exptl_crystal_size_min 0.16
_refine_diff_density_max 1.215
_refine_diff_density_min -0.508
_refine_diff_density_rms 0.079
_refine_ls_extinction_method none
_refine_ls_goodness_of_fit_ref 1.059
_refine_ls_hydrogen_treatment mixed
_refine_ls_matrix_type full
_refine_ls_number_parameters 259
_refine_ls_number_reflns 4086
_refine_ls_number_restraints 2
_refine_ls_restrained_S_all 1.059
_refine_ls_R_factor_all 0.0417
_refine_ls_R_factor_gt 0.0339
_refine_ls_shift/su_max 0.001
_refine_ls_shift/su_mean 0.000
_refine_ls_structure_factor_coef Fsqd
_refine_ls_weighting_details 'w=1/[\s^2^(Fo^2^)+(0.0256P)^2^+2.7536P] where P=(Fo^2^+2Fc^2^)/3'
_refine_ls_weighting_scheme calc
_refine_ls_wR_factor_gt 0.0772
_refine_ls_wR_factor_ref 0.0823
_reflns_Friedel_coverage 0.000
_reflns_number_gt 3562
_reflns_number_total 4086
_reflns_threshold_expression 'I > 2\s(I)'
_cod_data_source_file c6ce00445h2.cif
_cod_data_source_block 4
_cod_original_sg_symbol_H-M 'P 21/c'
_cod_database_code 7236166
_shelx_shelxl_version_number 2014/7
_shelx_space_group_comment
;
The symmetry employed for this shelxl refinement is uniquely defined
by the following loop, which should always be used as a source of
symmetry information in preference to the above space-group names.
They are only intended as comments.
;
_shelx_estimated_absorpt_t_min 0.712
_shelx_estimated_absorpt_t_max 0.819

loop_
_space_group_symop_operation_xyz
'x, y, z'
'-x, y+1/2, -z+1/2'
'-x, -y, -z'
'x, -y-1/2, z-1/2'

loop_
_atom_site_label
_atom_site_type_symbol
_atom_site_fract_x
_atom_site_fract_y
_atom_site_fract_z
_atom_site_U_iso_or_equiv
_atom_site_adp_type
_atom_site_occupancy
_atom_site_site_symmetry_order
_atom_site_calc_flag
_atom_site_refinement_flags_posn
_atom_site_refinement_flags_adp
C2A C 0.6207(3) 0.2949(2) 0.28530(16) 0.0190(5) Uani 1 1 d . .
C2B C 0.8862(2) 0.0654(2) 0.38860(14) 0.0129(5) Uani 1 1 d . .
C4A C 0.5552(3) 0.1281(2) 0.22098(16) 0.0200(5) Uani 1 1 d . .
H4A H 0.5332 0.0470 0.2111 0.024 Uiso 1 1 calc R U
C4B C 0.8771(2) 0.1832(2) 0.49370(15) 0.0162(5) Uani 1 1 d . .
H4B H 0.8454 0.2277 0.5335 0.019 Uiso 1 1 calc R U
C5A C 0.5477(3) 0.2153(3) 0.16198(17) 0.0294(7) Uani 1 1 d . .
H5A H 0.5206 0.2059 0.1051 0.035 Uiso 1 1 calc R U
C5B C 1.0019(2) 0.1750(2) 0.48714(15) 0.0164(5) Uani 1 1 d . .
H5B H 1.0712 0.2121 0.5212 0.020 Uiso 1 1 calc R U
C6A C 0.6677(3) 0.3865(2) 0.34859(16) 0.0178(5) Uani 1 1 d . .
C6B C 0.8542(2) -0.0170(2) 0.31832(15) 0.0160(5) Uani 1 1 d . .
C7A C 0.6232(3) 0.3892(2) 0.42264(16) 0.0201(5) Uani 1 1 d . .
H7A H 0.5643 0.3314 0.4331 0.024 Uiso 1 1 calc R U
C7B C 0.7576(2) -0.1038(2) 0.31600(16) 0.0167(5) Uani 1 1 d . .
H7B H 0.7130 -0.1094 0.3595 0.020 Uiso 1 1 calc R U
C8A C 0.6663(3) 0.4779(2) 0.48125(17) 0.0250(6) Uani 1 1 d . .
H8A H 0.6373 0.4789 0.5312 0.030 Uiso 1 1 calc R U
C8B C 0.7282(3) -0.1819(2) 0.24852(16) 0.0213(5) Uani 1 1 d . .
H8B H 0.6632 -0.2390 0.2467 0.026 Uiso 1 1 calc R U
C9A C 0.7525(3) 0.5649(3) 0.46525(18) 0.0295(6) Uani 1 1 d . .
H9A H 0.7806 0.6250 0.5042 0.035 Uiso 1 1 calc R U
C9B C 0.7952(3) -0.1747(3) 0.18427(18) 0.0294(6) Uani 1 1 d . .
H9B H 0.7755 -0.2271 0.1393 0.035 Uiso 1 1 calc R U
C10A C 0.7969(3) 0.5624(3) 0.39142(19) 0.0302(7) Uani 1 1 d . .
H10A H 0.8553 0.6207 0.3811 0.036 Uiso 1 1 calc R U
C10B C 0.8920(3) -0.0893(3) 0.18696(19) 0.0350(7) Uani 1 1 d . .
H10B H 0.9375 -0.0852 0.1439 0.042 Uiso 1 1 calc R U
C11A C 0.7554(3) 0.4741(2) 0.33274(17) 0.0243(6) Uani 1 1 d . .
H11A H 0.7855 0.4729 0.2831 0.029 Uiso 1 1 calc R U
C11B C 0.9212(3) -0.0105(3) 0.25315(17) 0.0273(6) Uani 1 1 d . .
H11B H 0.9857 0.0471 0.2543 0.033 Uiso 1 1 calc R U
N1A N 0.5884(3) 0.3201(2) 0.20338(15) 0.0282(5) Uani 1 1 d D .
H1A H 0.594(3) 0.3925(15) 0.184(2) 0.042 Uiso 1 1 d D U
N1B N 1.00617(19) 0.10177(18) 0.42070(13) 0.0156(4) Uani 1 1 d D .
H1B H 1.0755(17) 0.077(3) 0.4068(18) 0.023 Uiso 1 1 d D U
N3A N 0.60044(19) 0.17854(18) 0.29802(12) 0.0139(4) Uani 1 1 d . .
N3B N 0.80436(19) 0.11463(17) 0.43158(12) 0.0127(4) Uani 1 1 d . .
O1 O 0.43681(15) 0.06096(15) 0.37619(10) 0.0151(3) Uani 1 1 d . .
O2 O 0.61630(16) 0.08038(14) 0.52480(10) 0.0133(3) Uani 1 1 d . .
O3 O 0.32741(17) 0.13217(15) 0.48625(11) 0.0189(4) Uani 1 1 d . .
O4 O 0.21919(16) 0.00975(16) 0.37144(10) 0.0176(4) Uani 1 1 d . .
S S 0.33872(5) 0.03423(5) 0.42963(3) 0.01150(13) Uani 1 1 d . .
Cu Cu 0.61701(3) 0.10343(2) 0.40830(2) 0.01059(9) Uani 1 1 d . .

loop_
_atom_site_aniso_label
_atom_site_aniso_U_11
_atom_site_aniso_U_22
_atom_site_aniso_U_33
_atom_site_aniso_U_23
_atom_site_aniso_U_13
_atom_site_aniso_U_12
C2A 0.0259(14) 0.0172(12) 0.0155(12) 0.0024(10) 0.0081(10) -0.0018(10)
C2B 0.0122(11) 0.0142(11) 0.0127(11) 0.0019(9) 0.0031(9) -0.0015(9)
C4A 0.0247(14) 0.0189(12) 0.0168(12) -0.0005(10) 0.0050(10) -0.0027(10)
C4B 0.0181(12) 0.0145(11) 0.0162(12) -0.0021(10) 0.0038(10) -0.0030(9)
C5A 0.0474(19) 0.0260(15) 0.0151(13) -0.0015(11) 0.0071(12) -0.0063(13)
C5B 0.0156(12) 0.0160(12) 0.0167(12) -0.0021(10) 0.0007(10) -0.0058(9)
C6A 0.0238(13) 0.0123(11) 0.0178(13) 0.0016(10) 0.0053(10) 0.0000(10)
C6B 0.0133(12) 0.0182(12) 0.0158(12) -0.0012(10) 0.0014(9) 0.0000(9)
C7A 0.0241(14) 0.0167(12) 0.0205(13) 0.0016(10) 0.0071(11) 0.0015(10)
C7B 0.0178(12) 0.0166(12) 0.0162(12) -0.0006(10) 0.0040(10) 0.0004(9)
C8A 0.0345(16) 0.0233(13) 0.0193(13) -0.0039(11) 0.0103(12) 0.0012(12)
C8B 0.0215(13) 0.0184(12) 0.0228(13) -0.0026(11) 0.0008(11) -0.0034(10)
C9A 0.0406(18) 0.0216(14) 0.0258(15) -0.0075(12) 0.0049(13) -0.0053(12)
C9B 0.0334(16) 0.0325(16) 0.0220(14) -0.0130(12) 0.0046(12) -0.0057(13)
C10A 0.0358(17) 0.0231(14) 0.0326(16) -0.0020(12) 0.0090(13) -0.0100(12)
C10B 0.0330(17) 0.051(2) 0.0243(15) -0.0143(14) 0.0149(13) -0.0131(14)
C11A 0.0336(16) 0.0193(13) 0.0225(14) 0.0005(11) 0.0118(12) -0.0044(11)
C11B 0.0219(14) 0.0395(16) 0.0227(14) -0.0079(13) 0.0103(11) -0.0121(12)
N1A 0.0446(15) 0.0213(12) 0.0194(12) 0.0040(10) 0.0079(11) -0.0062(11)
N1B 0.0108(10) 0.0188(10) 0.0179(11) -0.0013(8) 0.0044(8) -0.0015(8)
N3A 0.0137(10) 0.0147(10) 0.0142(10) 0.0010(8) 0.0052(8) -0.0018(8)
N3B 0.0131(10) 0.0120(9) 0.0135(10) 0.0002(8) 0.0036(8) -0.0014(7)
O1 0.0102(8) 0.0220(9) 0.0136(8) 0.0026(7) 0.0036(7) -0.0032(7)
O2 0.0159(8) 0.0136(8) 0.0113(8) 0.0000(7) 0.0051(7) -0.0016(6)
O3 0.0238(10) 0.0176(9) 0.0163(9) -0.0026(7) 0.0066(7) 0.0042(7)
O4 0.0108(8) 0.0280(10) 0.0136(8) 0.0010(7) 0.0015(7) -0.0016(7)
S 0.0097(3) 0.0142(3) 0.0114(3) 0.0003(2) 0.0041(2) 0.0000(2)
Cu 0.00967(15) 0.01106(15) 0.01173(15) 0.00082(11) 0.00377(11) -0.00130(10)

loop_
_atom_type_symbol
_atom_type_description
_atom_type_scat_dispersion_real
_atom_type_scat_dispersion_imag
_atom_type_scat_source
C C 0.0033 0.0016 'International Tables Vol C Tables 4.2.6.8 and 6.1.1.4'
H H 0.0000 0.0000 'International Tables Vol C Tables 4.2.6.8 and 6.1.1.4'
N N 0.0061 0.0033 'International Tables Vol C Tables 4.2.6.8 and 6.1.1.4'
O O 0.0106 0.0060 'International Tables Vol C Tables 4.2.6.8 and 6.1.1.4'
S S 0.1246 0.1234 'International Tables Vol C Tables 4.2.6.8 and 6.1.1.4'
Cu Cu 0.3201 1.2651 'International Tables Vol C Tables 4.2.6.8 and 6.1.1.4'

loop_
_geom_angle_atom_site_label_1
_geom_angle_atom_site_label_2
_geom_angle_atom_site_label_3
_geom_angle
_geom_angle_site_symmetry_1
_geom_angle_site_symmetry_3
N3A C2A N1A 109.7(2) . .
N3A C2A C6A 126.7(2) . .
N1A C2A C6A 123.5(2) . .
N3B C2B N1B 109.5(2) . .
N3B C2B C6B 126.5(2) . .
N1B C2B C6B 124.0(2) . .
C5A C4A N3A 109.4(2) . .
C5A C4A H4A 125.3 . .
N3A C4A H4A 125.3 . .
C5B C4B N3B 108.9(2) . .
C5B C4B H4B 125.5 . .
N3B C4B H4B 125.5 . .
C4A C5A N1A 105.8(2) . .
C4A C5A H5A 127.1 . .
N1A C5A H5A 127.1 . .
C4B C5B N1B 106.4(2) . .
C4B C5B H5B 126.8 . .
N1B C5B H5B 126.8 . .
C7A C6A C11A 119.8(2) . .
C7A C6A C2A 120.7(2) . .
C11A C6A C2A 119.5(2) . .
C11B C6B C7B 119.5(2) . .
C11B C6B C2B 119.9(2) . .
C7B C6B C2B 120.6(2) . .
C6A C7A C8A 120.1(2) . .
C6A C7A H7A 119.9 . .
C8A C7A H7A 119.9 . .
C8B C7B C6B 119.9(2) . .
C8B C7B H7B 120.1 . .
C6B C7B H7B 120.1 . .
C9A C8A C7A 120.0(3) . .
C9A C8A H8A 120.0 . .
C7A C8A H8A 120.0 . .
C9B C8B C7B 120.2(2) . .
C9B C8B H8B 119.9 . .
C7B C8B H8B 119.9 . .
C10A C9A C8A 120.0(3) . .
C10A C9A H9A 120.0 . .
C8A C9A H9A 120.0 . .
C8B C9B C10B 119.9(3) . .
C8B C9B H9B 120.1 . .
C10B C9B H9B 120.1 . .
C9A C10A C11A 120.6(3) . .
C9A C10A H10A 119.7 . .
C11A C10A H10A 119.7 . .
C11B C10B C9B 120.5(3) . .
C11B C10B H10B 119.8 . .
C9B C10B H10B 119.8 . .
C10A C11A C6A 119.5(3) . .
C10A C11A H11A 120.3 . .
C6A C11A H11A 120.3 . .
C10B C11B C6B 120.0(3) . .
C10B C11B H11B 120.0 . .
C6B C11B H11B 120.0 . .
C2A N1A C5A 108.6(2) . .
C2A N1A H1A 123(2) . .
C5A N1A H1A 129(2) . .
C2B N1B C5B 108.6(2) . .
C2B N1B H1B 127(2) . .
C5B N1B H1B 124(2) . .
C2A N3A C4A 106.5(2) . .
C2A N3A Cu 124.29(17) . .
C4A N3A Cu 128.96(16) . .
C2B N3B C4B 106.5(2) . .
C2B N3B Cu 127.60(17) . .
C4B N3B Cu 125.78(16) . .
S O1 Cu 129.74(10) . .
S O2 Cu 123.04(10) 3_656 .
O3 S O4 113.06(11) . .
O3 S O2 111.40(10) . 3_656
O4 S O2 109.06(10) . 3_656
O3 S O1 112.22(10) . .
O4 S O1 105.29(10) . .
O2 S O1 105.35(9) 3_656 .
O2 Cu O1 92.90(7) . .
O2 Cu N3B 90.44(8) . .
O1 Cu N3B 168.62(8) . .
O2 Cu N3A 161.85(8) . .
O1 Cu N3A 86.46(7) . .
N3B Cu N3A 93.73(8) . .

loop_
_geom_bond_atom_site_label_1
_geom_bond_atom_site_label_2
_geom_bond_distance
_geom_bond_site_symmetry_2
C2A N3A 1.323(3) .
C2A N1A 1.354(3) .
C2A C6A 1.467(4) .
C2B N3B 1.333(3) .
C2B N1B 1.344(3) .
C2B C6B 1.458(3) .
C4A C5A 1.357(4) .
C4A N3A 1.383(3) .
C4A H4A 0.9300 .
C4B C5B 1.352(3) .
C4B N3B 1.383(3) .
C4B H4B 0.9300 .
C5A N1A 1.367(4) .
C5A H5A 0.9300 .
C5B N1B 1.365(3) .
C5B H5B 0.9300 .
C6A C7A 1.386(3) .
C6A C11A 1.399(4) .
C6B C11B 1.395(3) .
C6B C7B 1.397(3) .
C7A C8A 1.388(4) .
C7A H7A 0.9300 .
C7B C8B 1.391(4) .
C7B H7B 0.9300 .
C8A C9A 1.384(4) .
C8A H8A 0.9300 .
C8B C9B 1.382(4) .
C8B H8B 0.9300 .
C9A C10A 1.382(4) .
C9A H9A 0.9300 .
C9B C10B 1.388(4) .
C9B H9B 0.9300 .
C10A C11A 1.382(4) .
C10A H10A 0.9300 .
C10B C11B 1.381(4) .
C10B H10B 0.9300 .
C11A H11A 0.9300 .
C11B H11B 0.9300 .
N1A H1A 0.867(10) .
N1B H1B 0.855(10) .
N3A Cu 1.969(2) .
N3B Cu 1.957(2) .
O1 S 1.5117(16) .
O1 Cu 1.9432(16) .
O2 S 1.4996(17) 3_656
O2 Cu 1.9322(16) .
O3 S 1.4444(17) .
O4 S 1.4630(17) .
S O2 1.4996(17) 3_656
